data_4304306
loop_
_publ_author_name
'Tarlok S. Lobana'
'Gagandeep Bawa'
'Ray J. Butcher'

_publ_section_title
;
Synthesis of CuII-RuII-CuII Trinuclear Complexes via Redox Reaction of
Copper(I) Across Thiosemicarbazones Coordinated to Ruthenium(II)
;
_journal_name_full 'Inorganic Chemistry'
_journal_page_first 1488
_journal_page_last 1495
_journal_paper_doi 10.1021/ic701780g
_journal_volume 47
_journal_year 2008
_chemical_formula_sum 'C52 H45 Br2 Cu2 N9 P2 Ru S2'
_chemical_formula_weight 1310.00
_chemical_name_systematic
; 
 ? 
;
_space_group_IT_number 2
_symmetry_cell_setting triclinic
_symmetry_space_group_name_Hall '-P 1'
_symmetry_space_group_name_H-M 'P -1'
_atom_sites_solution_hydrogens geom
_atom_sites_solution_primary direct
_atom_sites_solution_secondary difmap
_audit_creation_method SHELXL-97
_cell_angle_alpha 77.548(3)
_cell_angle_beta 84.583(3)
_cell_angle_gamma 70.755(3)
_cell_formula_units_Z 2
_cell_length_a 9.2077(17)
_cell_length_b 13.349(3)
_cell_length_c 22.401(4)
_cell_measurement_reflns_used 6084
_cell_measurement_temperature 93(2)
_cell_measurement_theta_max 0.00
_cell_measurement_theta_min 0.00
_cell_volume 2537.6(9)
_computing_cell_refinement 'Bruker SMART'
_computing_data_collection 'Bruker SMART'
_computing_data_reduction 'Bruker SAINT'
_computing_molecular_graphics 'Bruker SHELXTL'
_computing_publication_material 'Bruker SHELXTL'
_computing_structure_refinement 'SHELXL-97 (Sheldrick, 1997)'
_computing_structure_solution 'SHELXS-97 (Sheldrick, 1990)'
_diffrn_ambient_temperature 93(2)
_diffrn_measured_fraction_theta_full 0.939
_diffrn_measured_fraction_theta_max 0.939
_diffrn_measurement_device_type 'CCD area detector'
_diffrn_measurement_method 'phi and omega scans'
_diffrn_radiation_monochromator graphite
_diffrn_radiation_source 'fine-focus sealed tube'
_diffrn_radiation_type MoK\a
_diffrn_radiation_wavelength 0.71073
_diffrn_reflns_av_R_equivalents 0.0238
_diffrn_reflns_av_sigmaI/netI 0.0445
_diffrn_reflns_limit_h_max 12
_diffrn_reflns_limit_h_min -12
_diffrn_reflns_limit_k_max 15
_diffrn_reflns_limit_k_min -17
_diffrn_reflns_limit_l_max 28
_diffrn_reflns_limit_l_min -27
_diffrn_reflns_number 19145
_diffrn_reflns_theta_full 28.26
_diffrn_reflns_theta_max 28.26
_diffrn_reflns_theta_min 1.65
_exptl_absorpt_coefficient_mu 2.891
_exptl_absorpt_correction_T_max 1.000
_exptl_absorpt_correction_T_min 0.704
_exptl_absorpt_correction_type multi-scan
_exptl_crystal_colour black
_exptl_crystal_density_diffrn 1.714
_exptl_crystal_density_meas 0
_exptl_crystal_density_method 'not measured'
_exptl_crystal_description plate
_exptl_crystal_F_000 1308
_exptl_crystal_size_max 0.60
_exptl_crystal_size_mid 0.50
_exptl_crystal_size_min 0.15
_refine_diff_density_max 2.169
_refine_diff_density_min -3.082
_refine_diff_density_rms 0.153
_refine_ls_extinction_method none
_refine_ls_goodness_of_fit_ref 1.252
_refine_ls_hydrogen_treatment mixed
_refine_ls_matrix_type full
_refine_ls_number_parameters 632
_refine_ls_number_reflns 11792
_refine_ls_number_restraints 0
_refine_ls_restrained_S_all 1.252
_refine_ls_R_factor_all 0.0793
_refine_ls_R_factor_gt 0.0675
_refine_ls_shift/su_max 0.008
_refine_ls_shift/su_mean 0.000
_refine_ls_structure_factor_coef Fsqd
_refine_ls_weighting_details 'calc w=1/[\s^2^(Fo^2^)+(0.0000P)^2^+26.3888P] where P=(Fo^2^+2Fc^2^)/3'
_refine_ls_weighting_scheme calc
_refine_ls_wR_factor_gt 0.1394
_refine_ls_wR_factor_ref 0.1436
_reflns_number_gt 10210
_reflns_number_total 11792
_reflns_threshold_expression >2sigma(I)
_cod_data_source_file ic701780g-file001_3.cif
_cod_data_source_block tr68m
_cod_depositor_comments
;
The following automatic conversions were performed:
'_symmetry_cell_setting' value 'Triclinic' changed to 'triclinic'
according to '/home/saulius/struct/CIF-dictionaries/cif_core.dic'
dictionary named 'cif_core.dic' version 2.4.1 from 2010-06-29.

Automatic conversion script
Id: cif_fix_enum 1527 2010-12-29 10:47:43Z saulius 
;
_cod_original_cell_volume 2537.6(8)
_cod_database_code 4304306

loop_
_symmetry_equiv_pos_as_xyz
'x, y, z'
'-x, -y, -z'

loop_
_atom_site_label
_atom_site_type_symbol
_atom_site_fract_x
_atom_site_fract_y
_atom_site_fract_z
_atom_site_U_iso_or_equiv
_atom_site_adp_type
_atom_site_occupancy
_atom_site_symmetry_multiplicity
_atom_site_calc_flag
_atom_site_refinement_flags
_atom_site_disorder_assembly
_atom_site_disorder_group
Ru Ru -0.56954(5) 0.62683(4) 0.22957(2) 0.01047(10) Uani 1 1 d . . .
Cu1 Cu -0.41405(9) 0.83099(7) 0.35569(4) 0.02102(18) Uani 1 1 d . . .
Cu2 Cu -0.51233(9) 0.42118(6) 0.44184(3) 0.01938(17) Uani 1 1 d . . .
Br1 Br -0.24208(10) 0.90815(9) 0.38317(5) 0.0484(2) Uani 1 1 d . . .
Br2 Br -0.61070(9) 0.35880(6) 0.53874(3) 0.02974(17) Uani 1 1 d . . .
S1 S -0.30287(16) 0.62756(12) 0.21402(7) 0.0152(3) Uani 1 1 d . . .
S2 S -0.80860(16) 0.62367(12) 0.28642(7) 0.0149(3) Uani 1 1 d . . .
P1 P -0.64990(16) 0.76855(12) 0.14853(7) 0.0115(3) Uani 1 1 d . . .
P2 P -0.58822(17) 0.49198(12) 0.18505(7) 0.0125(3) Uani 1 1 d . . .
N1A N -0.6070(7) 0.9156(4) 0.3960(2) 0.0220(12) Uani 1 1 d . . .
N2A N -0.5696(6) 0.7953(4) 0.3179(2) 0.0148(10) Uani 1 1 d . . .
N3A N -0.5158(5) 0.7303(4) 0.2778(2) 0.0130(9) Uani 1 1 d . . .
N4A N -0.2812(6) 0.7415(4) 0.3015(2) 0.0200(11) Uani 1 1 d . . .
H4AB H -0.1806 0.7264 0.2984 0.024 Uiso 1 1 calc R . .
N1B N -0.2853(7) 0.3646(4) 0.4587(3) 0.0233(12) Uani 1 1 d . . .
N2B N -0.4308(6) 0.4679(4) 0.3602(2) 0.0167(10) Uani 1 1 d . . .
N3B N -0.5353(6) 0.5205(4) 0.3171(2) 0.0139(10) Uani 1 1 d . . .
N4B N -0.7035(6) 0.4966(5) 0.3990(2) 0.0208(11) Uani 1 1 d . . .
H4BB H -0.7951 0.5018 0.4160 0.025 Uiso 1 1 calc R . .
N1S N -1.150(2) 1.1987(15) 0.3342(11) 0.175(9) Uani 1 1 d . . .
C1A C -0.6212(9) 0.9761(6) 0.4383(3) 0.0326(17) Uani 1 1 d . . .
H1AA H -0.5304 0.9796 0.4534 0.039 Uiso 1 1 calc R . .
C2A C -0.7623(10) 1.0336(6) 0.4608(3) 0.0321(17) Uani 1 1 d . . .
H2AA H -0.7680 1.0733 0.4918 0.038 Uiso 1 1 calc R . .
C3A C -0.8930(10) 1.0320(6) 0.4376(3) 0.0338(18) Uani 1 1 d . . .
H3AA H -0.9911 1.0750 0.4499 0.041 Uiso 1 1 calc R . .
C4A C -0.8809(8) 0.9671(6) 0.3959(3) 0.0274(15) Uani 1 1 d . . .
H4AA H -0.9710 0.9618 0.3811 0.033 Uiso 1 1 calc R . .
C5A C -0.7372(8) 0.9097(5) 0.3756(3) 0.0217(13) Uani 1 1 d . . .
C6A C -0.7128(7) 0.8383(5) 0.3325(3) 0.0175(12) Uani 1 1 d . . .
H6AA H -0.7945 0.8245 0.3164 0.021 Uiso 1 1 calc R . .
C7A C -0.3612(7) 0.7062(5) 0.2699(3) 0.0134(11) Uani 1 1 d . . .
C1B C -0.2177(9) 0.3191(6) 0.5122(3) 0.0304(16) Uani 1 1 d . . .
H1BA H -0.2785 0.3000 0.5467 0.036 Uiso 1 1 calc R . .
C2B C -0.0629(9) 0.2985(6) 0.5195(4) 0.0344(17) Uani 1 1 d . . .
H2BA H -0.0181 0.2657 0.5583 0.041 Uiso 1 1 calc R . .
C3B C 0.0259(9) 0.3263(6) 0.4697(4) 0.0325(17) Uani 1 1 d . . .
H3BA H 0.1325 0.3136 0.4739 0.039 Uiso 1 1 calc R . .
C4B C -0.0416(8) 0.3728(6) 0.4136(3) 0.0286(15) Uani 1 1 d . . .
H4BA H 0.0183 0.3914 0.3787 0.034 Uiso 1 1 calc R . .
C5B C -0.1984(7) 0.3920(5) 0.4090(3) 0.0209(13) Uani 1 1 d . . .
C6B C -0.2827(7) 0.4456(5) 0.3530(3) 0.0198(13) Uani 1 1 d . . .
H6BA H -0.2338 0.4626 0.3147 0.024 Uiso 1 1 calc R . .
C7B C -0.6810(7) 0.5387(5) 0.3419(3) 0.0168(12) Uani 1 1 d . . .
C1C C -0.6515(7) 0.8971(5) 0.1674(3) 0.0133(11) Uani 1 1 d . . .
C2C C -0.5107(7) 0.9123(5) 0.1699(3) 0.0144(11) Uani 1 1 d . . .
H2CA H -0.4194 0.8591 0.1597 0.017 Uiso 1 1 calc R . .
C3C C -0.5006(8) 1.0037(5) 0.1868(3) 0.0218(13) Uani 1 1 d . . .
H3CA H -0.4030 1.0130 0.1879 0.026 Uiso 1 1 calc R . .
C4C C -0.6327(8) 1.0813(5) 0.2021(3) 0.0214(13) Uani 1 1 d . . .
H4CA H -0.6257 1.1433 0.2145 0.026 Uiso 1 1 calc R . .
C5C C -0.7756(8) 1.0687(5) 0.1993(3) 0.0239(14) Uani 1 1 d . . .
H5CA H -0.8666 1.1226 0.2090 0.029 Uiso 1 1 calc R . .
C6C C -0.7848(7) 0.9771(5) 0.1822(3) 0.0197(13) Uani 1 1 d . . .
H6CA H -0.8826 0.9684 0.1805 0.024 Uiso 1 1 calc R . .
C1D C -0.8455(6) 0.8082(5) 0.1209(3) 0.0141(11) Uani 1 1 d . . .
C2D C -0.9645(7) 0.8172(5) 0.1653(3) 0.0159(12) Uani 1 1 d . . .
H2DA H -0.9399 0.7977 0.2073 0.019 Uiso 1 1 calc R . .
C3D C -1.1175(7) 0.8540(5) 0.1490(3) 0.0203(13) Uani 1 1 d . . .
H3DA H -1.1971 0.8599 0.1796 0.024 Uiso 1 1 calc R . .
C4D C -1.1531(7) 0.8822(6) 0.0873(3) 0.0237(14) Uani 1 1 d . . .
H4DA H -1.2577 0.9083 0.0758 0.028 Uiso 1 1 calc R . .
C5D C -1.0379(7) 0.8725(6) 0.0428(3) 0.0224(13) Uani 1 1 d . . .
H5DA H -1.0632 0.8907 0.0008 0.027 Uiso 1 1 calc R . .
C6D C -0.8832(7) 0.8358(5) 0.0594(3) 0.0175(12) Uani 1 1 d . . .
H6DA H -0.8040 0.8298 0.0287 0.021 Uiso 1 1 calc R . .
C1E C -0.5342(6) 0.7729(4) 0.0771(3) 0.0118(11) Uani 1 1 d . . .
C2E C -0.5590(7) 0.8693(5) 0.0330(3) 0.0176(12) Uani 1 1 d . . .
H2EA H -0.6369 0.9333 0.0401 0.021 Uiso 1 1 calc R . .
C3E C -0.4710(7) 0.8718(5) -0.0207(3) 0.0187(12) Uani 1 1 d . . .
H3EA H -0.4891 0.9376 -0.0499 0.022 Uiso 1 1 calc R . .
C4E C -0.3575(7) 0.7800(5) -0.0321(3) 0.0193(13) Uani 1 1 d . . .
H4EA H -0.2976 0.7821 -0.0691 0.023 Uiso 1 1 calc R . .
C5E C -0.3317(7) 0.6837(5) 0.0113(3) 0.0171(12) Uani 1 1 d . . .
H5EA H -0.2536 0.6199 0.0040 0.020 Uiso 1 1 calc R . .
C6E C -0.4193(7) 0.6811(5) 0.0649(3) 0.0139(11) Uani 1 1 d . . .
H6EA H -0.4007 0.6152 0.0939 0.017 Uiso 1 1 calc R . .
C1F C -0.7203(7) 0.5354(5) 0.1215(3) 0.0137(11) Uani 1 1 d . . .
C2F C -0.8794(7) 0.5767(5) 0.1327(3) 0.0146(11) Uani 1 1 d . . .
H2FA H -0.9177 0.5818 0.1731 0.018 Uiso 1 1 calc R . .
C3F C -0.9813(7) 0.6102(5) 0.0850(3) 0.0198(13) Uani 1 1 d . . .
H3FA H -1.0891 0.6350 0.0930 0.024 Uiso 1 1 calc R . .
C4F C -0.9245(7) 0.6071(5) 0.0251(3) 0.0207(13) Uani 1 1 d . . .
H4FA H -0.9938 0.6288 -0.0076 0.025 Uiso 1 1 calc R . .
C5F C -0.7666(7) 0.5724(5) 0.0133(3) 0.0164(12) Uani 1 1 d . . .
H5FA H -0.7277 0.5744 -0.0276 0.020 Uiso 1 1 calc R . .
C6F C -0.6664(7) 0.5351(5) 0.0616(3) 0.0160(12) Uani 1 1 d . . .
H6FA H -0.5587 0.5088 0.0534 0.019 Uiso 1 1 calc R . .
C1G C -0.4165(7) 0.3959(5) 0.1552(3) 0.0143(11) Uani 1 1 d . . .
C2G C -0.4323(7) 0.3144(5) 0.1291(3) 0.0206(13) Uani 1 1 d . . .
H2GA H -0.5324 0.3129 0.1234 0.025 Uiso 1 1 calc R . .
C3G C -0.3045(8) 0.2352(6) 0.1111(3) 0.0261(15) Uani 1 1 d . . .
H3GA H -0.3180 0.1809 0.0930 0.031 Uiso 1 1 calc R . .
C4G C -0.1569(8) 0.2356(6) 0.1197(3) 0.0261(15) Uani 1 1 d . . .
H4GA H -0.0694 0.1817 0.1076 0.031 Uiso 1 1 calc R . .
C5G C -0.1388(8) 0.3152(5) 0.1461(3) 0.0224(13) Uani 1 1 d . . .
H5GA H -0.0384 0.3155 0.1525 0.027 Uiso 1 1 calc R . .
C6G C -0.2675(7) 0.3954(5) 0.1635(3) 0.0177(12) Uani 1 1 d . . .
H6GA H -0.2535 0.4501 0.1811 0.021 Uiso 1 1 calc R . .
C1H C -0.6537(7) 0.3872(5) 0.2383(3) 0.0168(12) Uani 1 1 d . . .
C2H C -0.7955(8) 0.3705(5) 0.2367(3) 0.0241(14) Uani 1 1 d . . .
H2HA H -0.8665 0.4138 0.2059 0.029 Uiso 1 1 calc R . .
C3H C -0.8323(9) 0.2908(6) 0.2800(4) 0.0321(17) Uani 1 1 d . . .
H3HA H -0.9301 0.2817 0.2789 0.039 Uiso 1 1 calc R . .
C4H C -0.7331(10) 0.2253(6) 0.3241(3) 0.0348(18) Uani 1 1 d . . .
H4HA H -0.7607 0.1709 0.3531 0.042 Uiso 1 1 calc R . .
C5H C -0.5895(10) 0.2391(6) 0.3260(3) 0.0338(17) Uani 1 1 d . . .
H5HA H -0.5188 0.1942 0.3565 0.041 Uiso 1 1 calc R . .
C6H C -0.5504(9) 0.3195(6) 0.2825(3) 0.0260(15) Uani 1 1 d . . .
H6HA H -0.4521 0.3278 0.2834 0.031 Uiso 1 1 calc R . .
C1S C -1.180(2) 1.1500(14) 0.2985(10) 0.113(6) Uani 1 1 d . . .
C2S C -1.219(3) 1.085(2) 0.2589(9) 0.178(11) Uani 1 1 d . . .
H2SA H -1.2368 1.1271 0.2171 0.267 Uiso 1 1 calc R . .
H2SB H -1.3127 1.0678 0.2752 0.267 Uiso 1 1 calc R . .
H2SC H -1.1340 1.0177 0.2586 0.267 Uiso 1 1 calc R . .

loop_
_atom_site_aniso_label
_atom_site_aniso_U_11
_atom_site_aniso_U_22
_atom_site_aniso_U_33
_atom_site_aniso_U_23
_atom_site_aniso_U_13
_atom_site_aniso_U_12
Ru 0.0095(2) 0.0111(2) 0.0104(2) -0.00048(16) -0.00198(15) -0.00345(16)
Cu1 0.0159(4) 0.0271(4) 0.0212(4) -0.0108(3) -0.0070(3) -0.0027(3)
Cu2 0.0225(4) 0.0195(4) 0.0123(3) 0.0009(3) -0.0034(3) -0.0033(3)
Br1 0.0327(4) 0.0637(6) 0.0642(6) -0.0365(5) -0.0140(4) -0.0168(4)
Br2 0.0356(4) 0.0285(4) 0.0156(3) 0.0043(3) 0.0004(3) -0.0033(3)
S1 0.0120(6) 0.0178(7) 0.0162(7) -0.0051(6) -0.0002(5) -0.0043(6)
S2 0.0122(6) 0.0178(7) 0.0139(7) -0.0016(5) -0.0014(5) -0.0044(6)
P1 0.0088(6) 0.0123(7) 0.0129(7) -0.0009(5) -0.0012(5) -0.0034(5)
P2 0.0131(7) 0.0121(7) 0.0121(7) -0.0013(5) -0.0019(5) -0.0040(6)
N1A 0.026(3) 0.019(3) 0.017(3) -0.005(2) -0.007(2) 0.001(2)
N2A 0.015(2) 0.016(2) 0.011(2) 0.0004(19) -0.0043(18) -0.002(2)
N3A 0.011(2) 0.012(2) 0.016(2) -0.0051(19) -0.0017(18) -0.0009(18)
N4A 0.013(2) 0.027(3) 0.023(3) -0.007(2) -0.001(2) -0.008(2)
N1B 0.027(3) 0.015(3) 0.023(3) -0.001(2) -0.007(2) -0.002(2)
N2B 0.021(3) 0.015(2) 0.013(2) -0.0019(19) -0.003(2) -0.004(2)
N3B 0.016(2) 0.014(2) 0.010(2) -0.0007(18) -0.0022(18) -0.0026(19)
N4B 0.018(3) 0.027(3) 0.015(2) 0.001(2) 0.000(2) -0.006(2)
N1S 0.152(17) 0.132(15) 0.26(2) -0.057(16) -0.088(16) -0.038(13)
C1A 0.041(4) 0.033(4) 0.021(3) -0.011(3) -0.011(3) -0.001(3)
C2A 0.047(5) 0.023(4) 0.021(3) -0.008(3) 0.000(3) -0.001(3)
C3A 0.042(4) 0.021(3) 0.030(4) -0.005(3) 0.020(3) -0.004(3)
C4A 0.028(4) 0.023(3) 0.028(4) 0.000(3) 0.009(3) -0.009(3)
C5A 0.026(3) 0.017(3) 0.016(3) 0.004(2) -0.001(2) -0.003(3)
C6A 0.015(3) 0.016(3) 0.020(3) 0.000(2) 0.000(2) -0.005(2)
C7A 0.015(3) 0.009(3) 0.011(3) 0.004(2) 0.002(2) -0.003(2)
C1B 0.037(4) 0.028(4) 0.023(3) -0.001(3) -0.009(3) -0.007(3)
C2B 0.034(4) 0.029(4) 0.032(4) -0.003(3) -0.018(3) 0.003(3)
C3B 0.025(4) 0.034(4) 0.035(4) -0.013(3) -0.012(3) 0.002(3)
C4B 0.024(3) 0.030(4) 0.030(4) -0.010(3) -0.006(3) -0.001(3)
C5B 0.017(3) 0.020(3) 0.024(3) -0.007(3) -0.004(2) 0.000(2)
C6B 0.019(3) 0.024(3) 0.016(3) 0.000(2) -0.003(2) -0.007(3)
C7B 0.020(3) 0.018(3) 0.012(3) -0.003(2) -0.003(2) -0.005(2)
C1C 0.016(3) 0.009(3) 0.014(3) -0.002(2) -0.002(2) -0.002(2)
C2C 0.011(3) 0.014(3) 0.019(3) -0.004(2) 0.001(2) -0.004(2)
C3C 0.019(3) 0.021(3) 0.026(3) -0.002(3) -0.007(3) -0.008(3)
C4C 0.027(3) 0.010(3) 0.029(3) -0.006(2) -0.002(3) -0.007(3)
C5C 0.018(3) 0.017(3) 0.033(4) -0.011(3) 0.000(3) 0.002(3)
C6C 0.011(3) 0.021(3) 0.029(3) -0.006(3) -0.002(2) -0.006(2)
C1D 0.011(3) 0.009(3) 0.022(3) -0.002(2) -0.005(2) -0.002(2)
C2D 0.015(3) 0.013(3) 0.018(3) -0.001(2) -0.002(2) -0.003(2)
C3D 0.011(3) 0.022(3) 0.024(3) -0.004(3) 0.000(2) -0.002(2)
C4D 0.014(3) 0.026(3) 0.028(3) 0.002(3) -0.009(3) -0.004(3)
C5D 0.017(3) 0.030(4) 0.022(3) -0.002(3) -0.007(2) -0.010(3)
C6D 0.015(3) 0.019(3) 0.017(3) -0.001(2) -0.002(2) -0.005(2)
C1E 0.013(3) 0.010(3) 0.013(3) -0.002(2) -0.003(2) -0.005(2)
C2E 0.014(3) 0.016(3) 0.021(3) 0.002(2) -0.003(2) -0.006(2)
C3E 0.020(3) 0.023(3) 0.017(3) 0.002(2) -0.004(2) -0.014(3)
C4E 0.017(3) 0.028(3) 0.017(3) -0.007(3) 0.003(2) -0.012(3)
C5E 0.013(3) 0.015(3) 0.026(3) -0.009(2) -0.002(2) -0.004(2)
C6E 0.014(3) 0.015(3) 0.014(3) -0.003(2) -0.003(2) -0.006(2)
C1F 0.013(3) 0.009(3) 0.020(3) -0.004(2) -0.003(2) -0.004(2)
C2F 0.016(3) 0.016(3) 0.016(3) -0.004(2) 0.003(2) -0.011(2)
C3F 0.013(3) 0.024(3) 0.023(3) -0.005(3) -0.003(2) -0.005(2)
C4F 0.012(3) 0.027(3) 0.024(3) -0.006(3) -0.008(2) -0.005(3)
C5F 0.017(3) 0.015(3) 0.018(3) -0.003(2) 0.002(2) -0.007(2)
C6F 0.014(3) 0.014(3) 0.020(3) -0.003(2) 0.001(2) -0.005(2)
C1G 0.015(3) 0.013(3) 0.012(3) 0.001(2) -0.002(2) -0.004(2)
C2G 0.020(3) 0.019(3) 0.022(3) -0.002(3) -0.004(2) -0.007(3)
C3G 0.028(4) 0.020(3) 0.035(4) -0.015(3) 0.001(3) -0.008(3)
C4G 0.022(3) 0.025(4) 0.028(4) -0.012(3) 0.002(3) 0.000(3)
C5G 0.021(3) 0.021(3) 0.024(3) -0.002(3) -0.005(3) -0.007(3)
C6G 0.017(3) 0.017(3) 0.018(3) -0.001(2) -0.008(2) -0.004(2)
C1H 0.026(3) 0.013(3) 0.014(3) -0.003(2) 0.001(2) -0.009(2)
C2H 0.026(3) 0.019(3) 0.030(4) -0.008(3) 0.004(3) -0.010(3)
C3H 0.038(4) 0.025(4) 0.036(4) -0.009(3) 0.016(3) -0.017(3)
C4H 0.054(5) 0.030(4) 0.025(4) -0.003(3) 0.018(3) -0.027(4)
C5H 0.054(5) 0.026(4) 0.019(3) 0.006(3) -0.006(3) -0.015(4)
C6H 0.036(4) 0.024(3) 0.022(3) -0.001(3) -0.005(3) -0.015(3)
C1S 0.106(13) 0.086(12) 0.154(17) 0.001(11) -0.043(12) -0.045(10)
C2S 0.25(3) 0.25(3) 0.098(15) -0.036(17) -0.032(17) -0.16(3)

loop_
_atom_type_symbol
_atom_type_description
_atom_type_scat_dispersion_real
_atom_type_scat_dispersion_imag
_atom_type_scat_source
C C 0.0033 0.0016 'International Tables Vol C Tables 4.2.6.8 and 6.1.1.4'
H H 0.0000 0.0000 'International Tables Vol C Tables 4.2.6.8 and 6.1.1.4'
N N 0.0061 0.0033 'International Tables Vol C Tables 4.2.6.8 and 6.1.1.4'
P P 0.1023 0.0942 'International Tables Vol C Tables 4.2.6.8 and 6.1.1.4'
S S 0.1246 0.1234 'International Tables Vol C Tables 4.2.6.8 and 6.1.1.4'
Cu Cu 0.3201 1.2651 'International Tables Vol C Tables 4.2.6.8 and 6.1.1.4'
Br Br -0.2901 2.4595 'International Tables Vol C Tables 4.2.6.8 and 6.1.1.4'
Ru Ru -1.2594 0.8363 'International Tables Vol C Tables 4.2.6.8 and 6.1.1.4'

loop_
_geom_angle_atom_site_label_1
_geom_angle_atom_site_label_2
_geom_angle_atom_site_label_3
_geom_angle
_geom_angle_site_symmetry_1
_geom_angle_site_symmetry_3
_geom_angle_publ_flag
N3A Ru N3B 82.39(19) . . ?
N3A Ru P1 90.02(14) . . ?
N3B Ru P1 166.13(14) . . ?
N3A Ru P2 169.68(14) . . ?
N3B Ru P2 90.92(14) . . ?
P1 Ru P2 98.05(6) . . ?
N3A Ru S2 96.38(14) . . ?
N3B Ru S2 66.20(14) . . ?
P1 Ru S2 103.40(5) . . ?
P2 Ru S2 88.02(5) . . ?
N3A Ru S1 66.15(13) . . ?
N3B Ru S1 95.65(14) . . ?
P1 Ru S1 91.83(5) . . ?
P2 Ru S1 106.97(5) . . ?
S2 Ru S1 157.06(5) . . ?
N4A Cu1 N2A 80.6(2) . . ?
N4A Cu1 N1A 160.1(2) . . ?
N2A Cu1 N1A 79.7(2) . . ?
N4A Cu1 Br1 99.99(16) . . ?
N2A Cu1 Br1 167.10(15) . . ?
N1A Cu1 Br1 98.83(17) . . ?
N4B Cu2 N2B 80.0(2) . . ?
N4B Cu2 N1B 160.2(2) . . ?
N2B Cu2 N1B 80.3(2) . . ?
N4B Cu2 Br2 99.80(16) . . ?
N2B Cu2 Br2 177.71(16) . . ?
N1B Cu2 Br2 99.92(16) . . ?
C7A S1 Ru 81.0(2) . . ?
C7B S2 Ru 82.0(2) . . ?
C1D P1 C1E 102.5(3) . . ?
C1D P1 C1C 100.2(3) . . ?
C1E P1 C1C 99.0(3) . . ?
C1D P1 Ru 119.93(19) . . ?
C1E P1 Ru 120.31(19) . . ?
C1C P1 Ru 111.19(19) . . ?
C1F P2 C1G 102.4(3) . . ?
C1F P2 C1H 103.7(3) . . ?
C1G P2 C1H 95.8(3) . . ?
C1F P2 Ru 115.96(19) . . ?
C1G P2 Ru 121.7(2) . . ?
C1H P2 Ru 114.1(2) . . ?
C1A N1A C5A 117.9(6) . . ?
C1A N1A Cu1 128.8(5) . . ?
C5A N1A Cu1 113.2(4) . . ?
C6A N2A N3A 126.2(5) . . ?
C6A N2A Cu1 118.2(4) . . ?
N3A N2A Cu1 115.6(4) . . ?
N2A N3A C7A 111.1(5) . . ?
N2A N3A Ru 144.4(4) . . ?
C7A N3A Ru 103.5(4) . . ?
C7A N4A Cu1 111.3(4) . . ?
C7A N4A H4AB 124.3 . . ?
Cu1 N4A H4AB 124.3 . . ?
C1B N1B C5B 118.9(6) . . ?
C1B N1B Cu2 128.0(5) . . ?
C5B N1B Cu2 112.5(4) . . ?
C6B N2B N3B 126.3(5) . . ?
C6B N2B Cu2 117.8(4) . . ?
N3B N2B Cu2 115.9(4) . . ?
N2B N3B C7B 110.6(5) . . ?
N2B N3B Ru 143.0(4) . . ?
C7B N3B Ru 103.3(4) . . ?
C7B N4B Cu2 112.5(4) . . ?
C7B N4B H4BB 123.8 . . ?
Cu2 N4B H4BB 123.8 . . ?
N1A C1A C2A 122.9(7) . . ?
N1A C1A H1AA 118.5 . . ?
C2A C1A H1AA 118.5 . . ?
C3A C2A C1A 118.8(7) . . ?
C3A C2A H2AA 120.6 . . ?
C1A C2A H2AA 120.6 . . ?
C2A C3A C4A 119.1(7) . . ?
C2A C3A H3AA 120.4 . . ?
C4A C3A H3AA 120.4 . . ?
C3A C4A C5A 119.8(7) . . ?
C3A C4A H4AA 120.1 . . ?
C5A C4A H4AA 120.1 . . ?
N1A C5A C4A 121.3(6) . . ?
N1A C5A C6A 114.9(6) . . ?
C4A C5A C6A 123.8(6) . . ?
N2A C6A C5A 113.9(6) . . ?
N2A C6A H6AA 123.1 . . ?
C5A C6A H6AA 123.1 . . ?
N4A C7A N3A 121.4(5) . . ?
N4A C7A S1 130.7(5) . . ?
N3A C7A S1 107.9(4) . . ?
N1B C1B C2B 122.5(7) . . ?
N1B C1B H1BA 118.7 . . ?
C2B C1B H1BA 118.7 . . ?
C1B C2B C3B 119.1(7) . . ?
C1B C2B H2BA 120.5 . . ?
C3B C2B H2BA 120.5 . . ?
C2B C3B C4B 119.4(7) . . ?
C2B C3B H3BA 120.3 . . ?
C4B C3B H3BA 120.3 . . ?
C3B C4B C5B 119.1(7) . . ?
C3B C4B H4BA 120.5 . . ?
C5B C4B H4BA 120.5 . . ?
N1B C5B C4B 121.1(6) . . ?
N1B C5B C6B 115.2(6) . . ?
C4B C5B C6B 123.7(6) . . ?
N2B C6B C5B 113.9(6) . . ?
N2B C6B H6BA 123.0 . . ?
C5B C6B H6BA 123.0 . . ?
N4B C7B N3B 120.6(5) . . ?
N4B C7B S2 131.3(5) . . ?
N3B C7B S2 108.0(4) . . ?
C2C C1C C6C 118.3(5) . . ?
C2C C1C P1 117.3(4) . . ?
C6C C1C P1 124.3(5) . . ?
C1C C2C C3C 121.2(6) . . ?
C1C C2C H2CA 119.4 . . ?
C3C C2C H2CA 119.4 . . ?
C4C C3C C2C 120.0(6) . . ?
C4C C3C H3CA 120.0 . . ?
C2C C3C H3CA 120.0 . . ?
C3C C4C C5C 120.0(6) . . ?
C3C C4C H4CA 120.0 . . ?
C5C C4C H4CA 120.0 . . ?
C6C C5C C4C 119.7(6) . . ?
C6C C5C H5CA 120.1 . . ?
C4C C5C H5CA 120.1 . . ?
C5C C6C C1C 120.8(6) . . ?
C5C C6C H6CA 119.6 . . ?
C1C C6C H6CA 119.6 . . ?
C6D C1D C2D 118.7(5) . . ?
C6D C1D P1 124.4(5) . . ?
C2D C1D P1 116.8(4) . . ?
C3D C2D C1D 121.3(6) . . ?
C3D C2D H2DA 119.3 . . ?
C1D C2D H2DA 119.3 . . ?
C2D C3D C4D 119.2(6) . . ?
C2D C3D H3DA 120.4 . . ?
C4D C3D H3DA 120.4 . . ?
C5D C4D C3D 120.6(6) . . ?
C5D C4D H4DA 119.7 . . ?
C3D C4D H4DA 119.7 . . ?
C4D C5D C6D 120.0(6) . . ?
C4D C5D H5DA 120.0 . . ?
C6D C5D H5DA 120.0 . . ?
C1D C6D C5D 120.2(6) . . ?
C1D C6D H6DA 119.9 . . ?
C5D C6D H6DA 119.9 . . ?
C6E C1E C2E 117.8(5) . . ?
C6E C1E P1 121.1(4) . . ?
C2E C1E P1 121.1(4) . . ?
C3E C2E C1E 120.7(6) . . ?
C3E C2E H2EA 119.6 . . ?
C1E C2E H2EA 119.6 . . ?
C4E C3E C2E 120.7(6) . . ?
C4E C3E H3EA 119.6 . . ?
C2E C3E H3EA 119.6 . . ?
C3E C4E C5E 119.1(6) . . ?
C3E C4E H4EA 120.4 . . ?
C5E C4E H4EA 120.4 . . ?
C6E C5E C4E 120.2(6) . . ?
C6E C5E H5EA 119.9 . . ?
C4E C5E H5EA 119.9 . . ?
C5E C6E C1E 121.5(5) . . ?
C5E C6E H6EA 119.3 . . ?
C1E C6E H6EA 119.3 . . ?
C6F C1F C2F 118.7(5) . . ?
C6F C1F P2 121.4(4) . . ?
C2F C1F P2 119.8(4) . . ?
C3F C2F C1F 120.6(6) . . ?
C3F C2F H2FA 119.7 . . ?
C1F C2F H2FA 119.7 . . ?
C2F C3F C4F 119.6(6) . . ?
C2F C3F H3FA 120.2 . . ?
C4F C3F H3FA 120.2 . . ?
C5F C4F C3F 120.1(6) . . ?
C5F C4F H4FA 119.9 . . ?
C3F C4F H4FA 119.9 . . ?
C6F C5F C4F 119.6(6) . . ?
C6F C5F H5FA 120.2 . . ?
C4F C5F H5FA 120.2 . . ?
C5F C6F C1F 121.2(6) . . ?
C5F C6F H6FA 119.4 . . ?
C1F C6F H6FA 119.4 . . ?
C2G C1G C6G 117.9(6) . . ?
C2G C1G P2 120.1(5) . . ?
C6G C1G P2 121.8(5) . . ?
C3G C2G C1G 121.5(6) . . ?
C3G C2G H2GA 119.3 . . ?
C1G C2G H2GA 119.3 . . ?
C2G C3G C4G 120.0(6) . . ?
C2G C3G H3GA 120.0 . . ?
C4G C3G H3GA 120.0 . . ?
C5G C4G C3G 119.4(6) . . ?
C5G C4G H4GA 120.3 . . ?
C3G C4G H4GA 120.3 . . ?
C4G C5G C6G 120.4(6) . . ?
C4G C5G H5GA 119.8 . . ?
C6G C5G H5GA 119.8 . . ?
C5G C6G C1G 120.8(6) . . ?
C5G C6G H6GA 119.6 . . ?
C1G C6G H6GA 119.6 . . ?
C6H C1H C2H 118.3(6) . . ?
C6H C1H P2 116.1(5) . . ?
C2H C1H P2 125.6(5) . . ?
C3H C2H C1H 120.0(7) . . ?
C3H C2H H2HA 120.0 . . ?
C1H C2H H2HA 120.0 . . ?
C4H C3H C2H 122.1(7) . . ?
C4H C3H H3HA 119.0 . . ?
C2H C3H H3HA 119.0 . . ?
C3H C4H C5H 119.0(6) . . ?
C3H C4H H4HA 120.5 . . ?
C5H C4H H4HA 120.5 . . ?
C4H C5H C6H 119.7(7) . . ?
C4H C5H H5HA 120.1 . . ?
C6H C5H H5HA 120.1 . . ?
C1H C6H C5H 120.8(7) . . ?
C1H C6H H6HA 119.6 . . ?
C5H C6H H6HA 119.6 . . ?
N1S C1S C2S 176(2) . . ?
C1S C2S H2SA 109.5 . . ?
C1S C2S H2SB 109.5 . . ?
H2SA C2S H2SB 109.5 . . ?
C1S C2S H2SC 109.5 . . ?
H2SA C2S H2SC 109.5 . . ?
H2SB C2S H2SC 109.5 . . ?

loop_
_geom_bond_atom_site_label_1
_geom_bond_atom_site_label_2
_geom_bond_distance
_geom_bond_site_symmetry_2
_geom_bond_publ_flag
Ru N3A 2.124(5) . ?
Ru N3B 2.140(5) . ?
Ru P1 2.2960(15) . ?
Ru P2 2.2969(16) . ?
Ru S2 2.4449(15) . ?
Ru S1 2.4502(15) . ?
Cu1 N4A 1.944(5) . ?
Cu1 N2A 1.961(5) . ?
Cu1 N1A 2.015(6) . ?
Cu1 Br1 2.3409(11) . ?
Cu2 N4B 1.941(5) . ?
Cu2 N2B 1.963(5) . ?
Cu2 N1B 2.017(6) . ?
Cu2 Br2 2.3605(11) . ?
Cu1 Br2 3.0337(12)(-1-x, 1-y, 1-z)
Cu2 Br2 3.5964(14)(-1-x, 1-y, 1-z)
S1 C7A 1.739(6) . ?
S2 C7B 1.732(6) . ?
P1 C1D 1.830(6) . ?
P1 C1E 1.837(6) . ?
P1 C1C 1.849(6) . ?
P2 C1F 1.829(6) . ?
P2 C1G 1.850(6) . ?
P2 C1H 1.855(6) . ?
N1A C1A 1.343(9) . ?
N1A C5A 1.354(9) . ?
N2A C6A 1.294(8) . ?
N2A N3A 1.334(7) . ?
N3A C7A 1.355(7) . ?
N4A C7A 1.318(8) . ?
N4A H4AB 0.8800 . ?
N1B C1B 1.332(9) . ?
N1B C5B 1.364(9) . ?
N2B C6B 1.299(8) . ?
N2B N3B 1.338(7) . ?
N3B C7B 1.367(8) . ?
N4B C7B 1.309(8) . ?
N4B H4BB 0.8800 . ?
N1S C1S 1.23(2) . ?
C1A C2A 1.384(11) . ?
C1A H1AA 0.9500 . ?
C2A C3A 1.364(12) . ?
C2A H2AA 0.9500 . ?
C3A C4A 1.378(11) . ?
C3A H3AA 0.9500 . ?
C4A C5A 1.383(9) . ?
C4A H4AA 0.9500 . ?
C5A C6A 1.451(9) . ?
C6A H6AA 0.9500 . ?
C1B C2B 1.378(11) . ?
C1B H1BA 0.9500 . ?
C2B C3B 1.379(12) . ?
C2B H2BA 0.9500 . ?
C3B C4B 1.380(10) . ?
C3B H3BA 0.9500 . ?
C4B C5B 1.390(9) . ?
C4B H4BA 0.9500 . ?
C5B C6B 1.456(9) . ?
C6B H6BA 0.9500 . ?
C1C C2C 1.384(8) . ?
C1C C6C 1.403(8) . ?
C2C C3C 1.387(8) . ?
C2C H2CA 0.9500 . ?
C3C C4C 1.384(9) . ?
C3C H3CA 0.9500 . ?
C4C C5C 1.389(9) . ?
C4C H4CA 0.9500 . ?
C5C C6C 1.388(9) . ?
C5C H5CA 0.9500 . ?
C6C H6CA 0.9500 . ?
C1D C6D 1.394(8) . ?
C1D C2D 1.400(8) . ?
C2D C3D 1.386(8) . ?
C2D H2DA 0.9500 . ?
C3D C4D 1.393(9) . ?
C3D H3DA 0.9500 . ?
C4D C5D 1.380(9) . ?
C4D H4DA 0.9500 . ?
C5D C6D 1.403(8) . ?
C5D H5DA 0.9500 . ?
C6D H6DA 0.9500 . ?
C1E C6E 1.390(8) . ?
C1E C2E 1.410(8) . ?
C2E C3E 1.385(8) . ?
C2E H2EA 0.9500 . ?
C3E C4E 1.379(9) . ?
C3E H3EA 0.9500 . ?
C4E C5E 1.401(9) . ?
C4E H4EA 0.9500 . ?
C5E C6E 1.381(8) . ?
C5E H5EA 0.9500 . ?
C6E H6EA 0.9500 . ?
C1F C6F 1.388(8) . ?
C1F C2F 1.404(8) . ?
C2F C3F 1.389(8) . ?
C2F H2FA 0.9500 . ?
C3F C4F 1.396(9) . ?
C3F H3FA 0.9500 . ?
C4F C5F 1.391(8) . ?
C4F H4FA 0.9500 . ?
C5F C6F 1.386(8) . ?
C5F H5FA 0.9500 . ?
C6F H6FA 0.9500 . ?
C1G C2G 1.394(8) . ?
C1G C6G 1.399(8) . ?
C2G C3G 1.392(9) . ?
C2G H2GA 0.9500 . ?
C3G C4G 1.392(10) . ?
C3G H3GA 0.9500 . ?
C4G C5G 1.383(9) . ?
C4G H4GA 0.9500 . ?
C5G C6G 1.398(9) . ?
C5G H5GA 0.9500 . ?
C6G H6GA 0.9500 . ?
C1H C6H 1.389(9) . ?
C1H C2H 1.400(9) . ?
C2H C3H 1.385(9) . ?
C2H H2HA 0.9500 . ?
C3H C4H 1.358(12) . ?
C3H H3HA 0.9500 . ?
C4H C5H 1.400(11) . ?
C4H H4HA 0.9500 . ?
C5H C6H 1.402(9) . ?
C5H H5HA 0.9500 . ?
C6H H6HA 0.9500 . ?
C1S C2S 1.51(2) . ?
C2S H2SA 0.9800 . ?
C2S H2SB 0.9800 . ?
C2S H2SC 0.9800 . ?

loop_
_geom_torsion_atom_site_label_1
_geom_torsion_atom_site_label_2
_geom_torsion_atom_site_label_3
_geom_torsion_atom_site_label_4
_geom_torsion
_geom_torsion_site_symmetry_1
_geom_torsion_site_symmetry_2
_geom_torsion_site_symmetry_3
_geom_torsion_site_symmetry_4
_geom_torsion_publ_flag
N3A Ru S1 C7A 6.5(2) . . . . ?
N3B Ru S1 C7A -72.6(2) . . . . ?
P1 Ru S1 C7A 95.75(19) . . . . ?
P2 Ru S1 C7A -165.25(19) . . . . ?
S2 Ru S1 C7A -36.3(2) . . . . ?
N3A Ru S2 C7B -75.1(2) . . . . ?
N3B Ru S2 C7B 3.7(3) . . . . ?
P1 Ru S2 C7B -166.6(2) . . . . ?
P2 Ru S2 C7B 95.6(2) . . . . ?
S1 Ru S2 C7B -36.3(3) . . . . ?
N3A Ru P1 C1D -123.0(3) . . . . ?
N3B Ru P1 C1D -66.4(6) . . . . ?
P2 Ru P1 C1D 63.5(2) . . . . ?
S2 Ru P1 C1D -26.4(2) . . . . ?
S1 Ru P1 C1D 170.9(2) . . . . ?
N3A Ru P1 C1E 108.2(2) . . . . ?
N3B Ru P1 C1E 164.7(6) . . . . ?
P2 Ru P1 C1E -65.4(2) . . . . ?
S2 Ru P1 C1E -155.3(2) . . . . ?
S1 Ru P1 C1E 42.0(2) . . . . ?
N3A Ru P1 C1C -6.7(2) . . . . ?
N3B Ru P1 C1C 49.9(6) . . . . ?
P2 Ru P1 C1C 179.7(2) . . . . ?
S2 Ru P1 C1C 89.9(2) . . . . ?
S1 Ru P1 C1C -72.9(2) . . . . ?
N3A Ru P2 C1F -164.4(8) . . . . ?
N3B Ru P2 C1F 146.2(3) . . . . ?
P1 Ru P2 C1F -23.2(2) . . . . ?
S2 Ru P2 C1F 80.1(2) . . . . ?
S1 Ru P2 C1F -117.6(2) . . . . ?
N3A Ru P2 C1G -38.9(8) . . . . ?
N3B Ru P2 C1G -88.2(3) . . . . ?
P1 Ru P2 C1G 102.4(2) . . . . ?
S2 Ru P2 C1G -154.4(2) . . . . ?
S1 Ru P2 C1G 7.9(2) . . . . ?
N3A Ru P2 C1H 75.1(8) . . . . ?
N3B Ru P2 C1H 25.7(3) . . . . ?
P1 Ru P2 C1H -143.7(2) . . . . ?
S2 Ru P2 C1H -40.4(2) . . . . ?
S1 Ru P2 C1H 121.9(2) . . . . ?
N4A Cu1 N1A C1A -175.9(7) . . . . ?
N2A Cu1 N1A C1A 178.1(6) . . . . ?
Br1 Cu1 N1A C1A -14.9(6) . . . . ?
N4A Cu1 N1A C5A 3.1(10) . . . . ?
N2A Cu1 N1A C5A -3.0(4) . . . . ?
Br1 Cu1 N1A C5A 164.0(4) . . . . ?
N4A Cu1 N2A C6A -176.6(5) . . . . ?
N1A Cu1 N2A C6A 1.3(4) . . . . ?
Br1 Cu1 N2A C6A -83.1(8) . . . . ?
N4A Cu1 N2A N3A 1.5(4) . . . . ?
N1A Cu1 N2A N3A 179.4(4) . . . . ?
Br1 Cu1 N2A N3A 95.0(8) . . . . ?
C6A N2A N3A C7A 175.3(5) . . . . ?
Cu1 N2A N3A C7A -2.6(6) . . . . ?
C6A N2A N3A Ru -18.8(10) . . . . ?
Cu1 N2A N3A Ru 163.2(4) . . . . ?
N3B Ru N3A N2A -75.3(7) . . . . ?
P1 Ru N3A N2A 93.1(6) . . . . ?
P2 Ru N3A N2A -125.2(7) . . . . ?
S2 Ru N3A N2A -10.4(7) . . . . ?
S1 Ru N3A N2A -174.9(7) . . . . ?
N3B Ru N3A C7A 91.1(4) . . . . ?
P1 Ru N3A C7A -100.5(3) . . . . ?
P2 Ru N3A C7A 41.1(10) . . . . ?
S2 Ru N3A C7A 156.0(3) . . . . ?
S1 Ru N3A C7A -8.5(3) . . . . ?
N2A Cu1 N4A C7A 0.0(4) . . . . ?
N1A Cu1 N4A C7A -6.0(9) . . . . ?
Br1 Cu1 N4A C7A -166.9(4) . . . . ?
N4B Cu2 N1B C1B 167.5(7) . . . . ?
N2B Cu2 N1B C1B 174.0(6) . . . . ?
Br2 Cu2 N1B C1B -8.3(6) . . . . ?
N4B Cu2 N1B C5B -2.9(10) . . . . ?
N2B Cu2 N1B C5B 3.7(4) . . . . ?
Br2 Cu2 N1B C5B -178.6(4) . . . . ?
N4B Cu2 N2B C6B 177.3(5) . . . . ?
N1B Cu2 N2B C6B -0.5(5) . . . . ?
Br2 Cu2 N2B C6B -97(4) . . . . ?
N4B Cu2 N2B N3B -2.5(4) . . . . ?
N1B Cu2 N2B N3B 179.7(4) . . . . ?
Br2 Cu2 N2B N3B 83(4) . . . . ?
C6B N2B N3B C7B -174.3(6) . . . . ?
Cu2 N2B N3B C7B 5.5(6) . . . . ?
C6B N2B N3B Ru -19.3(10) . . . . ?
Cu2 N2B N3B Ru 160.5(4) . . . . ?
N3A Ru N3B N2B -60.4(6) . . . . ?
P1 Ru N3B N2B -117.7(7) . . . . ?
P2 Ru N3B N2B 111.7(6) . . . . ?
S2 Ru N3B N2B -160.8(7) . . . . ?
S1 Ru N3B N2B 4.6(7) . . . . ?
N3A Ru N3B C7B 95.7(4) . . . . ?
P1 Ru N3B C7B 38.4(8) . . . . ?
P2 Ru N3B C7B -92.2(4) . . . . ?
S2 Ru N3B C7B -4.7(3) . . . . ?
S1 Ru N3B C7B 160.7(4) . . . . ?
N2B Cu2 N4B C7B -1.2(5) . . . . ?
N1B Cu2 N4B C7B 5.4(10) . . . . ?
Br2 Cu2 N4B C7B -178.9(4) . . . . ?
C5A N1A C1A C2A -1.2(11) . . . . ?
Cu1 N1A C1A C2A 177.7(6) . . . . ?
N1A C1A C2A C3A -2.4(12) . . . . ?
C1A C2A C3A C4A 4.8(11) . . . . ?
C2A C3A C4A C5A -3.7(10) . . . . ?
C1A N1A C5A C4A 2.4(10) . . . . ?
Cu1 N1A C5A C4A -176.7(5) . . . . ?
C1A N1A C5A C6A -176.8(6) . . . . ?
Cu1 N1A C5A C6A 4.1(7) . . . . ?
C3A C4A C5A N1A 0.1(10) . . . . ?
C3A C4A C5A C6A 179.2(6) . . . . ?
N3A N2A C6A C5A -177.4(5) . . . . ?
Cu1 N2A C6A C5A 0.5(7) . . . . ?
N1A C5A C6A N2A -3.1(8) . . . . ?
C4A C5A C6A N2A 177.7(6) . . . . ?
Cu1 N4A C7A N3A -1.6(7) . . . . ?
Cu1 N4A C7A S1 178.0(3) . . . . ?
N2A N3A C7A N4A 2.8(7) . . . . ?
Ru N3A C7A N4A -168.8(5) . . . . ?
N2A N3A C7A S1 -176.8(4) . . . . ?
Ru N3A C7A S1 11.6(4) . . . . ?
Ru S1 C7A N4A 170.6(6) . . . . ?
Ru S1 C7A N3A -9.9(3) . . . . ?
C5B N1B C1B C2B 0.0(11) . . . . ?
Cu2 N1B C1B C2B -169.8(6) . . . . ?
N1B C1B C2B C3B 0.2(12) . . . . ?
C1B C2B C3B C4B -0.7(12) . . . . ?
C2B C3B C4B C5B 1.0(11) . . . . ?
C1B N1B C5B C4B 0.3(10) . . . . ?
Cu2 N1B C5B C4B 171.6(5) . . . . ?
C1B N1B C5B C6B -177.4(6) . . . . ?
Cu2 N1B C5B C6B -6.1(7) . . . . ?
C3B C4B C5B N1B -0.8(11) . . . . ?
C3B C4B C5B C6B 176.7(7) . . . . ?
N3B N2B C6B C5B 177.1(5) . . . . ?
Cu2 N2B C6B C5B -2.7(7) . . . . ?
N1B C5B C6B N2B 5.9(9) . . . . ?
C4B C5B C6B N2B -171.7(6) . . . . ?
Cu2 N4B C7B N3B 4.9(8) . . . . ?
Cu2 N4B C7B S2 -172.8(4) . . . . ?
N2B N3B C7B N4B -6.9(8) . . . . ?
Ru N3B C7B N4B -171.8(5) . . . . ?
N2B N3B C7B S2 171.3(4) . . . . ?
Ru N3B C7B S2 6.5(4) . . . . ?
Ru S2 C7B N4B 172.4(7) . . . . ?
Ru S2 C7B N3B -5.5(4) . . . . ?
C1D P1 C1C C2C -158.1(5) . . . . ?
C1E P1 C1C C2C -53.5(5) . . . . ?
Ru P1 C1C C2C 74.0(5) . . . . ?
C1D P1 C1C C6C 25.0(6) . . . . ?
C1E P1 C1C C6C 129.6(5) . . . . ?
Ru P1 C1C C6C -102.8(5) . . . . ?
C6C C1C C2C C3C 0.4(9) . . . . ?
P1 C1C C2C C3C -176.6(5) . . . . ?
C1C C2C C3C C4C 0.4(10) . . . . ?
C2C C3C C4C C5C -1.3(10) . . . . ?
C3C C4C C5C C6C 1.2(10) . . . . ?
C4C C5C C6C C1C -0.3(10) . . . . ?
C2C C1C C6C C5C -0.5(9) . . . . ?
P1 C1C C6C C5C 176.3(5) . . . . ?
C1E P1 C1D C6D -1.4(6) . . . . ?
C1C P1 C1D C6D 100.3(5) . . . . ?
Ru P1 C1D C6D -137.9(5) . . . . ?
C1E P1 C1D C2D -177.4(4) . . . . ?
C1C P1 C1D C2D -75.7(5) . . . . ?
Ru P1 C1D C2D 46.1(5) . . . . ?
C6D C1D C2D C3D -0.8(9) . . . . ?
P1 C1D C2D C3D 175.4(5) . . . . ?
C1D C2D C3D C4D 0.2(10) . . . . ?
C2D C3D C4D C5D 0.8(10) . . . . ?
C3D C4D C5D C6D -1.1(10) . . . . ?
C2D C1D C6D C5D 0.4(9) . . . . ?
P1 C1D C6D C5D -175.5(5) . . . . ?
C4D C5D C6D C1D 0.5(10) . . . . ?
C1D P1 C1E C6E -120.2(5) . . . . ?
C1C P1 C1E C6E 137.1(5) . . . . ?
Ru P1 C1E C6E 16.1(5) . . . . ?
C1D P1 C1E C2E 59.7(5) . . . . ?
C1C P1 C1E C2E -43.0(5) . . . . ?
Ru P1 C1E C2E -164.1(4) . . . . ?
C6E C1E C2E C3E -0.2(8) . . . . ?
P1 C1E C2E C3E 179.9(4) . . . . ?
C1E C2E C3E C4E 0.2(9) . . . . ?
C2E C3E C4E C5E -0.2(9) . . . . ?
C3E C4E C5E C6E 0.1(9) . . . . ?
C4E C5E C6E C1E -0.1(9) . . . . ?
C2E C1E C6E C5E 0.2(8) . . . . ?
P1 C1E C6E C5E -180.0(4) . . . . ?
C1G P2 C1F C6F -27.3(5) . . . . ?
C1H P2 C1F C6F -126.5(5) . . . . ?
Ru P2 C1F C6F 107.5(5) . . . . ?
C1G P2 C1F C2F 156.9(5) . . . . ?
C1H P2 C1F C2F 57.8(5) . . . . ?
Ru P2 C1F C2F -68.2(5) . . . . ?
C6F C1F C2F C3F 4.1(8) . . . . ?
P2 C1F C2F C3F 179.9(5) . . . . ?
C1F C2F C3F C4F -2.9(9) . . . . ?
C2F C3F C4F C5F -1.1(10) . . . . ?
C3F C4F C5F C6F 3.7(9) . . . . ?
C4F C5F C6F C1F -2.5(9) . . . . ?
C2F C1F C6F C5F -1.4(9) . . . . ?
P2 C1F C6F C5F -177.2(5) . . . . ?
C1F P2 C1G C2G -49.2(5) . . . . ?
C1H P2 C1G C2G 56.3(5) . . . . ?
Ru P2 C1G C2G 179.3(4) . . . . ?
C1F P2 C1G C6G 137.3(5) . . . . ?
C1H P2 C1G C6G -117.2(5) . . . . ?
Ru P2 C1G C6G 5.9(6) . . . . ?
C6G C1G C2G C3G -0.6(9) . . . . ?
P2 C1G C2G C3G -174.3(5) . . . . ?
C1G C2G C3G C4G 0.7(11) . . . . ?
C2G C3G C4G C5G -0.1(11) . . . . ?
C3G C4G C5G C6G -0.7(10) . . . . ?
C4G C5G C6G C1G 0.8(10) . . . . ?
C2G C1G C6G C5G -0.2(9) . . . . ?
P2 C1G C6G C5G 173.4(5) . . . . ?
C1F P2 C1H C6H 163.2(5) . . . . ?
C1G P2 C1H C6H 58.9(5) . . . . ?
Ru P2 C1H C6H -69.7(5) . . . . ?
C1F P2 C1H C2H -15.8(6) . . . . ?
C1G P2 C1H C2H -120.0(6) . . . . ?
Ru P2 C1H C2H 111.4(5) . . . . ?
C6H C1H C2H C3H 2.5(10) . . . . ?
P2 C1H C2H C3H -178.6(5) . . . . ?
C1H C2H C3H C4H -1.6(11) . . . . ?
C2H C3H C4H C5H 0.4(12) . . . . ?
C3H C4H C5H C6H -0.3(12) . . . . ?
C2H C1H C6H C5H -2.4(10) . . . . ?
P2 C1H C6H C5H 178.6(6) . . . . ?
C4H C5H C6H C1H 1.3(11) . . . . ?
